data_2228103
loop_
_publ_author_name
'Yang, Ming-Xing'
'Lin, Shen'
'Shen, Hui-Ying'
'Chen, Li-Juan'

_publ_section_title
;
 Di-\m-sulfato-bis[diaqua(1<i>H</i>-imidazo[4,5-<i>f</i>][1,10]phenanthroline)iron(II)]
 dihydrate
;
_journal_coeditor_code XU5012
_journal_issue 9
_journal_name_full 'Acta Crystallographica Section E'
_journal_page_first m1129
_journal_page_last m1130
_journal_paper_doi 10.1107/S1600536810032496
_journal_volume 66
_journal_year 2010
_chemical_formula_iupac '[Fe2 (S O4)2 (C13 H8 N4)2 (H2 O)4], 2H2 O'
_chemical_formula_moiety 'C26 H24 Fe2 N8 O12 S2, 2(H2 O)'
_chemical_formula_sum 'C26 H28 Fe2 N8 O14 S2'
_chemical_formula_weight 852.38
_chemical_name_systematic
;
Di-\m-sulfato-bis[diaqua(1<i>H</i>-imidazo[4,5-
<i>f</i>][1,10]phenanthroline)iron(II)] dihydrate
;
_space_group_IT_number 14
_symmetry_cell_setting monoclinic
_symmetry_space_group_name_Hall '-P 2ybc'
_symmetry_space_group_name_H-M 'P 1 21/c 1'
_atom_sites_solution_hydrogens geom
_atom_sites_solution_primary direct
_atom_sites_solution_secondary difmap
_cell_angle_alpha 90.00
_cell_angle_beta 98.892(5)
_cell_angle_gamma 90.00
_cell_formula_units_Z 2
_cell_length_a 10.2879(9)
_cell_length_b 9.0738(8)
_cell_length_c 17.0089(16)
_cell_measurement_reflns_used 3717
_cell_measurement_temperature 293(2)
_cell_measurement_theta_max 27.4797
_cell_measurement_theta_min 3.0069
_cell_volume 1568.7(2)
_computing_cell_refinement 'CrystalClear (Rigaku, 2002)'
_computing_data_collection 'CrystalClear (Rigaku, 2002)'
_computing_data_reduction 'CrystalClear (Rigaku, 2002)'
_computing_molecular_graphics 'SHELXTL (Sheldrick, 2008)'
_computing_publication_material 'SHELXTL (Sheldrick, 2008)'
_computing_structure_refinement 'SHELXL97 (Sheldrick, 2008'
_computing_structure_solution 'SHELXS97 (Sheldrick, 2008)'
_diffrn_ambient_temperature 293(2)
_diffrn_detector_area_resol_mean 14.6306
_diffrn_measured_fraction_theta_full 0.974
_diffrn_measured_fraction_theta_max 0.974
_diffrn_measurement_device_type 'Rigaku Mercury CCD'
_diffrn_measurement_method '\w scan'
_diffrn_radiation_monochromator graphite
_diffrn_radiation_source 'fine-focus sealed tube'
_diffrn_radiation_type MoK\a
_diffrn_radiation_wavelength 0.71073
_diffrn_reflns_av_R_equivalents 0.0404
_diffrn_reflns_av_sigmaI/netI 0.0367
_diffrn_reflns_limit_h_max 13
_diffrn_reflns_limit_h_min -13
_diffrn_reflns_limit_k_max 11
_diffrn_reflns_limit_k_min -11
_diffrn_reflns_limit_l_max 21
_diffrn_reflns_limit_l_min -22
_diffrn_reflns_number 11834
_diffrn_reflns_theta_full 27.48
_diffrn_reflns_theta_max 27.48
_diffrn_reflns_theta_min 2.55
_diffrn_standards_number 0
_exptl_absorpt_coefficient_mu 1.144
_exptl_absorpt_correction_T_max 1.0000
_exptl_absorpt_correction_T_min 0.6733
_exptl_absorpt_correction_type multi-scan
_exptl_absorpt_process_details '(CrystalClear; Rigaku, 2002)'
_exptl_crystal_colour yellow
_exptl_crystal_density_diffrn 1.805
_exptl_crystal_density_method 'not measured'
_exptl_crystal_description prism
_exptl_crystal_F_000 872
_exptl_crystal_size_max 0.20
_exptl_crystal_size_mid 0.20
_exptl_crystal_size_min 0.10
_refine_diff_density_max 0.444
_refine_diff_density_min -0.471
_refine_ls_extinction_method none
_refine_ls_goodness_of_fit_ref 1.052
_refine_ls_hydrogen_treatment mixed
_refine_ls_matrix_type full
_refine_ls_number_parameters 259
_refine_ls_number_reflns 3500
_refine_ls_number_restraints 9
_refine_ls_restrained_S_all 1.051
_refine_ls_R_factor_all 0.0526
_refine_ls_R_factor_gt 0.0398
_refine_ls_shift/su_max 0.001
_refine_ls_shift/su_mean 0.000
_refine_ls_structure_factor_coef Fsqd
_refine_ls_weighting_details 'calc w=1/[\s^2^(Fo^2^)+(0.0483P)^2^+0.6512P] where P=(Fo^2^+2Fc^2^)/3'
_refine_ls_weighting_scheme calc
_refine_ls_wR_factor_gt 0.0919
_refine_ls_wR_factor_ref 0.0987
_reflns_number_gt 2884
_reflns_number_total 3500
_reflns_threshold_expression I>2\s(I)
_cod_data_source_file xu5012.cif
_cod_data_source_block I
_cod_original_sg_symbol_H-M 'P 21/c'
_cod_database_code 2228103
_cod_database_fobs_code 2228103

loop_
_symmetry_equiv_pos_as_xyz
'x, y, z'
'-x, y+1/2, -z+1/2'
'-x, -y, -z'
'x, -y-1/2, z-1/2'

loop_
_atom_site_type_symbol
_atom_site_label
_atom_site_fract_x
_atom_site_fract_y
_atom_site_fract_z
_atom_site_U_iso_or_equiv
_atom_site_adp_type
_atom_site_calc_flag
_atom_site_refinement_flags
_atom_site_occupancy
_atom_site_disorder_assembly
_atom_site_disorder_group
Fe Fe1 0.31610(3) 0.68065(4) -0.03898(2) 0.02489(13) Uani d . 1 . .
S S1 0.53353(6) 0.60216(6) 0.11438(4) 0.02472(16) Uani d . 1 . .
O O1 0.46200(17) 0.71051(18) 0.05947(11) 0.0298(4) Uani d . 1 . .
O O2 0.63573(18) 0.53106(19) 0.07634(12) 0.0348(4) Uani d . 1 . .
O O3 0.44027(17) 0.48994(19) 0.13588(11) 0.0314(4) Uani d . 1 . .
O O4 0.5938(2) 0.6791(2) 0.18664(12) 0.0402(5) Uani d . 1 . .
O O5 0.20448(19) 0.5633(2) 0.04180(11) 0.0347(4) Uani d D 1 . .
O O6 0.4329(2) 0.7669(2) -0.11949(14) 0.0465(5) Uani d D 1 . .
O O7 0.4090(4) 1.0134(3) -0.20216(16) 0.0697(8) Uani d D 1 . .
N N1 0.2437(2) 0.9048(2) -0.03242(12) 0.0256(5) Uani d . 1 . .
N N2 0.1277(2) 0.6775(2) -0.11677(12) 0.0261(5) Uani d . 1 . .
N N3 -0.1442(2) 1.2057(2) -0.13981(14) 0.0339(5) Uani d . 1 . .
N N4 -0.2454(2) 1.0126(2) -0.20243(13) 0.0329(5) Uani d . 1 . .
H H4B -0.3055 0.9614 -0.2308 0.040 Uiso calc R 1 . .
C C1 0.3070(2) 1.0173(3) 0.00618(16) 0.0297(6) Uani d . 1 . .
H H1A 0.3891 1.0002 0.0362 0.036 Uiso calc R 1 . .
C C2 0.2562(3) 1.1597(3) 0.00372(17) 0.0333(6) Uani d . 1 . .
H H2B 0.3047 1.2358 0.0307 0.040 Uiso calc R 1 . .
C C3 0.1336(3) 1.1870(3) -0.03888(16) 0.0301(6) Uani d . 1 . .
H H3C 0.0971 1.2809 -0.0399 0.036 Uiso calc R 1 . .
C C4 0.0648(2) 1.0710(3) -0.08061(15) 0.0252(5) Uani d . 1 . .
C C5 -0.0639(2) 1.0827(3) -0.12661(15) 0.0265(5) Uani d . 1 . .
C C6 -0.1251(2) 0.9628(3) -0.16564(14) 0.0264(5) Uani d . 1 . .
C C7 -0.0665(2) 0.8197(3) -0.16491(14) 0.0244(5) Uani d . 1 . .
C C8 -0.1246(3) 0.6951(3) -0.20433(16) 0.0324(6) Uani d . 1 . .
H H8A -0.2079 0.7007 -0.2345 0.039 Uiso calc R 1 . .
C C9 -0.0566(3) 0.5653(3) -0.19772(17) 0.0339(6) Uani d . 1 . .
H H9A -0.0940 0.4804 -0.2222 0.041 Uiso calc R 1 . .
C C10 0.0698(3) 0.5616(3) -0.15377(16) 0.0307(6) Uani d . 1 . .
H H10A 0.1156 0.4728 -0.1504 0.037 Uiso calc R 1 . .
C C11 0.0604(2) 0.8071(3) -0.12085(14) 0.0235(5) Uani d . 1 . .
C C12 0.1247(2) 0.9309(2) -0.07685(14) 0.0225(5) Uani d . 1 . .
C C13 -0.2508(3) 1.1563(3) -0.18553(17) 0.0373(7) Uani d . 1 . .
H H13A -0.3226 1.2156 -0.2042 0.045 Uiso calc R 1 . .
H H2 0.266(2) 0.521(3) 0.0720(16) 0.061(11) Uiso d D 1 . .
H H3 0.484(3) 0.705(2) -0.1358(18) 0.045(9) Uiso d D 1 . .
H H1 0.165(4) 0.631(4) 0.064(2) 0.113(19) Uiso d D 1 . .
H H5 0.410(4) 1.1018(18) -0.187(2) 0.087(15) Uiso d D 1 . .
H H4 0.425(4) 0.847(2) -0.145(2) 0.085(14) Uiso d D 1 . .
H H6 0.413(4) 1.001(4) -0.2509(9) 0.080(14) Uiso d D 1 . .

loop_
_atom_site_aniso_label
_atom_site_aniso_U_11
_atom_site_aniso_U_22
_atom_site_aniso_U_33
_atom_site_aniso_U_12
_atom_site_aniso_U_13
_atom_site_aniso_U_23
Fe1 0.0230(2) 0.02412(19) 0.0261(2) 0.00472(14) -0.00072(15) 0.00128(14)
S1 0.0243(3) 0.0228(3) 0.0247(3) 0.0051(2) -0.0034(2) -0.0018(2)
O1 0.0280(9) 0.0261(8) 0.0323(10) 0.0032(7) -0.0052(8) 0.0037(7)
O2 0.0306(10) 0.0254(8) 0.0496(12) 0.0044(8) 0.0099(9) -0.0017(9)
O3 0.0305(9) 0.0295(9) 0.0342(10) 0.0033(8) 0.0046(8) 0.0048(8)
O4 0.0499(12) 0.0330(10) 0.0315(10) 0.0058(9) -0.0135(9) -0.0075(8)
O5 0.0322(10) 0.0370(10) 0.0345(11) 0.0040(9) 0.0038(9) 0.0017(9)
O6 0.0586(14) 0.0318(10) 0.0556(14) 0.0146(10) 0.0291(12) 0.0116(10)
O7 0.137(3) 0.0325(12) 0.0432(15) 0.0165(15) 0.0272(17) 0.0078(11)
N1 0.0226(10) 0.0277(10) 0.0254(11) 0.0019(8) 0.0008(9) -0.0009(9)
N2 0.0263(10) 0.0248(10) 0.0258(11) 0.0028(8) 0.0000(9) -0.0003(9)
N3 0.0335(12) 0.0325(11) 0.0342(13) 0.0094(10) 0.0004(10) 0.0014(10)
N4 0.0255(11) 0.0399(12) 0.0304(12) 0.0024(10) -0.0050(9) -0.0004(10)
C1 0.0215(12) 0.0322(13) 0.0331(14) -0.0005(10) -0.0023(11) -0.0029(11)
C2 0.0327(14) 0.0277(12) 0.0380(15) -0.0059(11) 0.0006(12) -0.0045(12)
C3 0.0341(14) 0.0225(11) 0.0332(14) 0.0016(10) 0.0037(12) -0.0001(10)
C4 0.0258(12) 0.0255(11) 0.0241(12) 0.0031(10) 0.0035(10) 0.0017(10)
C5 0.0278(12) 0.0257(12) 0.0254(13) 0.0066(10) 0.0020(10) 0.0020(10)
C6 0.0227(12) 0.0337(13) 0.0220(12) 0.0049(10) 0.0013(10) 0.0013(10)
C7 0.0231(12) 0.0268(12) 0.0230(12) 0.0024(10) 0.0027(10) 0.0000(10)
C8 0.0245(12) 0.0376(14) 0.0330(15) -0.0006(11) -0.0020(11) -0.0037(11)
C9 0.0359(14) 0.0303(13) 0.0349(15) -0.0052(12) 0.0034(12) -0.0071(11)
C10 0.0336(14) 0.0247(11) 0.0333(14) 0.0024(11) 0.0037(12) -0.0009(11)
C11 0.0227(11) 0.0260(11) 0.0219(12) 0.0025(10) 0.0036(10) 0.0003(9)
C12 0.0219(11) 0.0229(11) 0.0225(12) 0.0031(9) 0.0027(10) -0.0004(9)
C13 0.0344(15) 0.0424(15) 0.0325(15) 0.0172(12) -0.0027(12) 0.0040(12)

loop_
_atom_type_symbol
_atom_type_description
_atom_type_scat_dispersion_real
_atom_type_scat_dispersion_imag
_atom_type_scat_source
C C 0.0033 0.0016 'International Tables Vol C Tables 4.2.6.8 and 6.1.1.4'
H H 0.0000 0.0000 'International Tables Vol C Tables 4.2.6.8 and 6.1.1.4'
N N 0.0061 0.0033 'International Tables Vol C Tables 4.2.6.8 and 6.1.1.4'
O O 0.0106 0.0060 'International Tables Vol C Tables 4.2.6.8 and 6.1.1.4'
S S 0.1246 0.1234 'International Tables Vol C Tables 4.2.6.8 and 6.1.1.4'
Fe Fe 0.3463 0.8444 'International Tables Vol C Tables 4.2.6.8 and 6.1.1.4'

loop_
_geom_angle_atom_site_label_1
_geom_angle_atom_site_label_2
_geom_angle_atom_site_label_3
_geom_angle_site_symmetry_1
_geom_angle_site_symmetry_3
_geom_angle
_geom_angle_publ_flag
O1 Fe1 O2 . 3_665 100.77(7) no
O1 Fe1 O6 . . 93.52(9) no
O2 Fe1 O6 3_665 . 87.60(8) no
O1 Fe1 N2 . . 162.62(8) no
O2 Fe1 N2 3_665 . 91.93(7) no
O6 Fe1 N2 . . 98.86(9) no
O1 Fe1 N1 . . 92.70(7) no
O2 Fe1 N1 3_665 . 165.19(8) no
O6 Fe1 N1 . . 85.43(8) no
N2 Fe1 N1 . . 76.29(7) no
O1 Fe1 O5 . . 86.66(7) no
O2 Fe1 O5 3_665 . 85.22(8) no
O6 Fe1 O5 . . 172.72(8) no
N2 Fe1 O5 . . 82.59(8) no
N1 Fe1 O5 . . 101.83(8) no
O4 S1 O2 . . 109.92(12) ?
O4 S1 O1 . . 108.61(10) ?
O2 S1 O1 . . 109.63(11) ?
O4 S1 O3 . . 109.03(12) ?
O2 S1 O3 . . 110.00(11) ?
O1 S1 O3 . . 109.62(10) ?
S1 O1 Fe1 . . 130.50(11) ?
S1 O2 Fe1 . 3_665 138.81(12) ?
Fe1 O5 H2 . . 100(2) ?
Fe1 O5 H1 . . 105(3) ?
H2 O5 H1 . . 114.9(18) ?
Fe1 O6 H3 . . 114.5(19) ?
Fe1 O6 H4 . . 129(2) ?
H3 O6 H4 . . 114.8(17) ?
H5 O7 H6 . . 115.9(18) ?
C1 N1 C12 . . 118.2(2) ?
C1 N1 Fe1 . . 126.73(16) ?
C12 N1 Fe1 . . 114.93(15) ?
C10 N2 C11 . . 118.4(2) ?
C10 N2 Fe1 . . 126.54(16) ?
C11 N2 Fe1 . . 114.76(15) ?
C13 N3 C5 . . 104.0(2) ?
C13 N4 C6 . . 106.7(2) ?
C13 N4 H4B . . 126.7 ?
C6 N4 H4B . . 126.7 ?
N1 C1 C2 . . 123.0(2) ?
N1 C1 H1A . . 118.5 ?
C2 C1 H1A . . 118.5 ?
C3 C2 C1 . . 119.5(2) ?
C3 C2 H2B . . 120.3 ?
C1 C2 H2B . . 120.3 ?
C2 C3 C4 . . 118.8(2) ?
C2 C3 H3C . . 120.6 ?
C4 C3 H3C . . 120.6 ?
C3 C4 C12 . . 118.1(2) ?
C3 C4 C5 . . 125.0(2) ?
C12 C4 C5 . . 116.9(2) ?
C6 C5 N3 . . 110.0(2) ?
C6 C5 C4 . . 121.4(2) ?
N3 C5 C4 . . 128.7(2) ?
N4 C6 C5 . . 105.8(2) ?
N4 C6 C7 . . 130.6(2) ?
C5 C6 C7 . . 123.5(2) ?
C8 C7 C11 . . 118.8(2) ?
C8 C7 C6 . . 125.5(2) ?
C11 C7 C6 . . 115.7(2) ?
C9 C8 C7 . . 118.8(2) ?
C9 C8 H8A . . 120.6 ?
C7 C8 H8A . . 120.6 ?
C8 C9 C10 . . 119.2(2) ?
C8 C9 H9A . . 120.4 ?
C10 C9 H9A . . 120.4 ?
N2 C10 C9 . . 123.4(2) ?
N2 C10 H10A . . 118.3 ?
C9 C10 H10A . . 118.3 ?
N2 C11 C7 . . 121.4(2) ?
N2 C11 C12 . . 117.0(2) ?
C7 C11 C12 . . 121.6(2) ?
N1 C12 C4 . . 122.2(2) ?
N1 C12 C11 . . 116.9(2) ?
C4 C12 C11 . . 120.8(2) ?
N3 C13 N4 . . 113.5(2) ?
N3 C13 H13A . . 123.2 ?
N4 C13 H13A . . 123.2 ?

loop_
_geom_bond_atom_site_label_1
_geom_bond_atom_site_label_2
_geom_bond_site_symmetry_2
_geom_bond_distance
_geom_bond_publ_flag
Fe1 N1 . 2.175(2) yes
Fe1 N2 . 2.172(2) yes
Fe1 O1 . 2.0865(17) yes
Fe1 O2 3_665 2.1065(18) yes
Fe1 O5 . 2.197(2) yes
Fe1 O6 . 2.108(2) yes
S1 O4 . 1.4649(18) ?
S1 O2 . 1.4665(19) ?
S1 O1 . 1.4723(17) ?
S1 O3 . 1.4831(19) ?
O5 H2 . 0.84(2) ?
O5 H1 . 0.86(4) ?
O6 H3 . 0.84(3) ?
O6 H4 . 0.84(2) ?
O7 H5 . 0.842(19) ?
O7 H6 . 0.844(18) ?
N1 C1 . 1.329(3) ?
N1 C12 . 1.356(3) ?
N2 C10 . 1.320(3) ?
N2 C11 . 1.361(3) ?
N3 C13 . 1.320(4) ?
N3 C5 . 1.387(3) ?
N4 C13 . 1.338(4) ?
N4 C6 . 1.373(3) ?
N4 H4B . 0.8600 ?
C1 C2 . 1.392(4) ?
C1 H1A . 0.9300 ?
C2 C3 . 1.377(4) ?
C2 H2B . 0.9300 ?
C3 C4 . 1.399(3) ?
C3 H3C . 0.9300 ?
C4 C12 . 1.411(3) ?
C4 C5 . 1.433(3) ?
C5 C6 . 1.375(3) ?
C6 C7 . 1.431(3) ?
C7 C8 . 1.400(3) ?
C7 C11 . 1.405(3) ?
C8 C9 . 1.366(4) ?
C8 H8A . 0.9300 ?
C9 C10 . 1.397(4) ?
C9 H9A . 0.9300 ?
C10 H10A . 0.9300 ?
C11 C12 . 1.452(3) ?
C13 H13A . 0.9300 ?

loop_
_geom_hbond_atom_site_label_D
_geom_hbond_atom_site_label_H
_geom_hbond_atom_site_label_A
_geom_hbond_site_symmetry_A
_geom_hbond_distance_DH
_geom_hbond_distance_HA
_geom_hbond_distance_DA
_geom_hbond_angle_DHA
N4 H4B O4 4_475 0.86 2.05 2.891(3) 164
O5 H1 N3 3_575 0.86(4) 2.00(4) 2.807(3) 157(4)
O5 H2 O3 . 0.84(2) 1.97(2) 2.773(3) 159(2)
O6 H3 O3 3_665 0.84(3) 1.93(2) 2.706(3) 152(3)
O6 H4 O7 . 0.84(2) 1.79(2) 2.633(3) 178(4)
O7 H5 O4 3_675 0.842(19) 1.988(16) 2.803(3) 163(3)
O7 H6 O3 4_575 0.844(18) 1.990(19) 2.823(3) 169(3)

loop_
_geom_torsion_atom_site_label_1
_geom_torsion_atom_site_label_2
_geom_torsion_atom_site_label_3
_geom_torsion_atom_site_label_4
_geom_torsion_site_symmetry_1
_geom_torsion_site_symmetry_2
_geom_torsion_site_symmetry_3
_geom_torsion_site_symmetry_4
_geom_torsion
_geom_torsion_publ_flag
O4 S1 O1 Fe1 . . . . -162.26(14) ?
O2 S1 O1 Fe1 . . . . 77.62(16) ?
O3 S1 O1 Fe1 . . . . -43.22(18) ?
O2 Fe1 O1 S1 3_665 . . . -28.46(16) ?
O6 Fe1 O1 S1 . . . . -116.68(15) ?
N2 Fe1 O1 S1 . . . . 107.8(2) ?
N1 Fe1 O1 S1 . . . . 157.73(15) ?
O5 Fe1 O1 S1 . . . . 56.03(15) ?
O4 S1 O2 Fe1 . . . 3_665 123.58(18) ?
O1 S1 O2 Fe1 . . . 3_665 -117.10(18) ?
O3 S1 O2 Fe1 . . . 3_665 3.5(2) ?
O1 Fe1 N1 C1 . . . . 18.0(2) ?
O2 Fe1 N1 C1 3_665 . . . -137.6(3) ?
O6 Fe1 N1 C1 . . . . -75.3(2) ?
N2 Fe1 N1 C1 . . . . -175.6(2) ?
O5 Fe1 N1 C1 . . . . 105.1(2) ?
O1 Fe1 N1 C12 . . . . -166.31(17) ?
O2 Fe1 N1 C12 3_665 . . . 38.2(4) ?
O6 Fe1 N1 C12 . . . . 100.37(18) ?
N2 Fe1 N1 C12 . . . . 0.08(17) ?
O5 Fe1 N1 C12 . . . . -79.15(18) ?
O1 Fe1 N2 C10 . . . . -123.8(3) ?
O2 Fe1 N2 C10 3_665 . . . 13.4(2) ?
O6 Fe1 N2 C10 . . . . 101.3(2) ?
N1 Fe1 N2 C10 . . . . -175.7(2) ?
O5 Fe1 N2 C10 . . . . -71.5(2) ?
O1 Fe1 N2 C11 . . . . 50.2(3) ?
O2 Fe1 N2 C11 3_665 . . . -172.64(18) ?
O6 Fe1 N2 C11 . . . . -84.77(19) ?
N1 Fe1 N2 C11 . . . . -1.72(17) ?
O5 Fe1 N2 C11 . . . . 102.43(18) ?
C12 N1 C1 C2 . . . . 0.8(4) ?
Fe1 N1 C1 C2 . . . . 176.3(2) ?
N1 C1 C2 C3 . . . . 1.5(4) ?
C1 C2 C3 C4 . . . . -1.8(4) ?
C2 C3 C4 C12 . . . . 0.1(4) ?
C2 C3 C4 C5 . . . . 179.3(3) ?
C13 N3 C5 C6 . . . . 0.4(3) ?
C13 N3 C5 C4 . . . . -179.8(3) ?
C3 C4 C5 C6 . . . . -179.7(3) ?
C12 C4 C5 C6 . . . . -0.5(4) ?
C3 C4 C5 N3 . . . . 0.5(4) ?
C12 C4 C5 N3 . . . . 179.7(3) ?
C13 N4 C6 C5 . . . . 0.8(3) ?
C13 N4 C6 C7 . . . . -178.7(3) ?
N3 C5 C6 N4 . . . . -0.8(3) ?
C4 C5 C6 N4 . . . . 179.4(2) ?
N3 C5 C6 C7 . . . . 178.8(2) ?
C4 C5 C6 C7 . . . . -1.0(4) ?
N4 C6 C7 C8 . . . . 0.1(5) ?
C5 C6 C7 C8 . . . . -179.4(3) ?
N4 C6 C7 C11 . . . . 179.6(3) ?
C5 C6 C7 C11 . . . . 0.2(4) ?
C11 C7 C8 C9 . . . . 0.8(4) ?
C6 C7 C8 C9 . . . . -179.6(3) ?
C7 C8 C9 C10 . . . . -1.7(4) ?
C11 N2 C10 C9 . . . . 0.7(4) ?
Fe1 N2 C10 C9 . . . . 174.5(2) ?
C8 C9 C10 N2 . . . . 1.0(4) ?
C10 N2 C11 C7 . . . . -1.6(4) ?
Fe1 N2 C11 C7 . . . . -176.12(19) ?
C10 N2 C11 C12 . . . . 177.6(2) ?
Fe1 N2 C11 C12 . . . . 3.1(3) ?
C8 C7 C11 N2 . . . . 0.9(4) ?
C6 C7 C11 N2 . . . . -178.7(2) ?
C8 C7 C11 C12 . . . . -178.3(2) ?
C6 C7 C11 C12 . . . . 2.1(4) ?
C1 N1 C12 C4 . . . . -2.6(4) ?
Fe1 N1 C12 C4 . . . . -178.72(19) ?
C1 N1 C12 C11 . . . . 177.6(2) ?
Fe1 N1 C12 C11 . . . . 1.5(3) ?
C3 C4 C12 N1 . . . . 2.2(4) ?
C5 C4 C12 N1 . . . . -177.0(2) ?
C3 C4 C12 C11 . . . . -178.0(2) ?
C5 C4 C12 C11 . . . . 2.7(4) ?
N2 C11 C12 N1 . . . . -3.1(3) ?
C7 C11 C12 N1 . . . . 176.1(2) ?
N2 C11 C12 C4 . . . . 177.1(2) ?
C7 C11 C12 C4 . . . . -3.7(4) ?
C5 N3 C13 N4 . . . . 0.1(3) ?
C6 N4 C13 N3 . . . . -0.6(3) ?
